data_7208466
loop_
_publ_author_name
'Kan, Wei-Qiu'
'Yang, Jin'
'Liu, Ying-Ying'
'Ma, Jian-Fang'

_publ_section_title
;
 A series of coordination polymers based on a multidentate N-donor ligand
 and different polycarboxylate anions: syntheses, structures and
 photoluminescent properties
;
_journal_issue 19
_journal_name_full CrystEngComm
_journal_page_first 6271
_journal_paper_doi 10.1039/c2ce25388g
_journal_volume 14
_journal_year 2012
_chemical_formula_moiety 'C33 H24 Cd3 N8 O15'
_chemical_formula_sum 'C33 H24 Cd3 N8 O15'
_chemical_formula_weight 1109.80
_chemical_name_systematic
;
?
;
_space_group_IT_number 62
_symmetry_cell_setting orthorhombic
_symmetry_space_group_name_Hall '-P 2ac 2n'
_symmetry_space_group_name_H-M 'P n m a'
_atom_sites_solution_hydrogens geom
_atom_sites_solution_primary direct
_atom_sites_solution_secondary difmap
_audit_creation_method SHELXL-97
_cell_angle_alpha 90.00
_cell_angle_beta 90.00
_cell_angle_gamma 90.00
_cell_formula_units_Z 4
_cell_length_a 10.0266(2)
_cell_length_b 21.0636(6)
_cell_length_c 16.6202(4)
_cell_measurement_reflns_used 7114
_cell_measurement_temperature 293(2)
_cell_measurement_theta_max 29.2641
_cell_measurement_theta_min 3.0550
_cell_volume 3510.12(15)
_computing_cell_refinement CrysAlis
_computing_data_collection 'CrysAlis (Oxford Diffraction, 2006)'
_computing_data_reduction CrysAlis
_computing_structure_refinement 'SHELXL-97 (Sheldrick, 2008)'
_computing_structure_solution 'SHELXL-97 (Sheldrick, 2008)'
_diffrn_ambient_temperature 293(2)
_diffrn_detector_area_resol_mean 10.0
_diffrn_measured_fraction_theta_full 0.998
_diffrn_measured_fraction_theta_max 0.998
_diffrn_measurement_device_type 'Oxford Diffraction Gemini R Ultra'
_diffrn_measurement_method '\w scan'
_diffrn_radiation_monochromator graphite
_diffrn_radiation_source 'fine-focus sealed tube'
_diffrn_radiation_type MoK\a
_diffrn_radiation_wavelength 0.71069
_diffrn_reflns_av_R_equivalents 0.0382
_diffrn_reflns_av_sigmaI/netI 0.0237
_diffrn_reflns_limit_h_max 12
_diffrn_reflns_limit_h_min -10
_diffrn_reflns_limit_k_max 25
_diffrn_reflns_limit_k_min -20
_diffrn_reflns_limit_l_max 20
_diffrn_reflns_limit_l_min -16
_diffrn_reflns_number 21246
_diffrn_reflns_theta_full 25.00
_diffrn_reflns_theta_max 25.35
_diffrn_reflns_theta_min 3.06
_exptl_absorpt_coefficient_mu 1.889
_exptl_absorpt_correction_T_max 0.6924
_exptl_absorpt_correction_T_min 0.6599
_exptl_absorpt_correction_type multi-scan
_exptl_absorpt_process_details
;
CrysAlis (Oxford Diffraction, 2006)
;
_exptl_crystal_colour colourless
_exptl_crystal_density_diffrn 2.100
_exptl_crystal_density_method 'not measured'
_exptl_crystal_description block
_exptl_crystal_F_000 2168
_exptl_crystal_size_max 0.24
_exptl_crystal_size_mid 0.22
_exptl_crystal_size_min 0.21
_refine_diff_density_max 2.106
_refine_diff_density_min -0.740
_refine_diff_density_rms 0.109
_refine_ls_extinction_method none
_refine_ls_goodness_of_fit_ref 1.110
_refine_ls_hydrogen_treatment constr
_refine_ls_matrix_type full
_refine_ls_number_parameters 336
_refine_ls_number_reflns 3307
_refine_ls_number_restraints 54
_refine_ls_restrained_S_all 1.102
_refine_ls_R_factor_all 0.0536
_refine_ls_R_factor_gt 0.0446
_refine_ls_shift/su_max 0.001
_refine_ls_shift/su_mean 0.000
_refine_ls_structure_factor_coef Fsqd
_refine_ls_weighting_details 'calc w=1/[\s^2^(Fo^2^)+(0.0379P)^2^+16.7743P] where P=(Fo^2^+2Fc^2^)/3'
_refine_ls_weighting_scheme calc
_refine_ls_wR_factor_gt 0.1018
_refine_ls_wR_factor_ref 0.1065
_reflns_number_gt 2832
_reflns_number_total 3307
_reflns_threshold_expression >2\s(I)
_cod_data_source_file c2ce25388g.txt
_cod_data_source_block compound-5
_cod_original_cell_volume 3510.13(15)
_cod_database_code 7208466

loop_
_symmetry_equiv_pos_as_xyz
'x, y, z'
'-x+1/2, -y, z+1/2'
'x+1/2, -y+1/2, -z+1/2'
'-x, y+1/2, -z'
'-x, -y, -z'
'x-1/2, y, -z-1/2'
'-x-1/2, y-1/2, z-1/2'
'x, -y-1/2, z'

loop_
_atom_site_label
_atom_site_type_symbol
_atom_site_fract_x
_atom_site_fract_y
_atom_site_fract_z
_atom_site_U_iso_or_equiv
_atom_site_adp_type
_atom_site_occupancy
_atom_site_symmetry_multiplicity
_atom_site_calc_flag
_atom_site_refinement_flags
Cd1 Cd 0.49237(4) 0.39655(2) 0.65169(3) 0.04172(16) Uani 1 1 d .
Cd2 Cd 0.85402(5) 0.2500 0.64722(3) 0.03001(16) Uani 1 2 d S
C1 C 0.3230(6) 0.5234(3) 0.7092(4) 0.0466(15) Uani 1 1 d .
H1 H 0.2724 0.4915 0.7330 0.056 Uiso 1 1 calc R
C2 C 0.2989(6) 0.5857(3) 0.7310(4) 0.0481(16) Uani 1 1 d .
H2 H 0.2321 0.5951 0.7679 0.058 Uiso 1 1 calc R
C3 C 0.3743(6) 0.6337(3) 0.6978(4) 0.0476(16) Uani 1 1 d .
C4 C 0.4669(8) 0.6163(4) 0.6393(5) 0.074(3) Uani 1 1 d .
H4 H 0.5169 0.6472 0.6130 0.089 Uiso 1 1 calc R
C5 C 0.4840(7) 0.5534(3) 0.6206(5) 0.063(2) Uani 1 1 d .
H5 H 0.5467 0.5427 0.5816 0.076 Uiso 1 1 calc R
C6 C 0.3594(7) 0.6997(3) 0.7221(4) 0.0486(16) Uani 1 1 d .
C7 C 0.3141(15) 0.7012(6) 0.8752(7) 0.052(4) Uani 0.50 1 d P
C10 C 0.7546(5) 0.3921(3) 0.5912(3) 0.0362(13) Uani 1 1 d .
C11 C 1.0122(5) 0.3758(3) 0.6732(3) 0.0304(12) Uani 1 1 d .
C12 C 1.2573(6) 0.3878(3) 0.5749(4) 0.0434(14) Uani 1 1 d .
C13 C 0.8835(6) 0.4029(3) 0.5488(3) 0.0420(14) Uani 1 1 d .
C14 C 1.0066(5) 0.3918(3) 0.5851(3) 0.0329(12) Uani 1 1 d .
C15 C 1.1232(6) 0.4000(4) 0.5398(4) 0.0507(17) Uani 1 1 d .
C16 C 1.1148(14) 0.4023(8) 0.4543(8) 0.042(3) Uani 0.50 1 d P
C16' C 1.1133(14) 0.4372(6) 0.4667(8) 0.038(3) Uani 0.50 1 d P
C17 C 0.9955(15) 0.4111(10) 0.4184(9) 0.053(4) Uani 0.50 1 d P
C17' C 0.9907(14) 0.4498(8) 0.4327(8) 0.039(3) Uani 0.50 1 d P
C18 C 0.8764(18) 0.4092(8) 0.4621(10) 0.034(4) Uani 0.50 1 d P
C18' C 0.875(2) 0.4374(7) 0.4766(12) 0.038(4) Uani 0.50 1 d P
N1 N 0.4159(5) 0.5069(3) 0.6553(3) 0.0473(13) Uani 1 1 d .
N2 N 0.3250(12) 0.7159(6) 0.7931(7) 0.042(3) Uani 0.60 1 d PU
N2' N 0.312(2) 0.7500 0.7991(13) 0.055(6) Uani 0.40 2 d SPU
N2'' N 0.290(3) 0.7014(15) 0.7948(18) 0.042(9) Uani 0.20 1 d PU
N3 N 0.3875(7) 0.7500 0.6749(4) 0.0400(16) Uani 1 2 d S
N4 N 0.4323(7) 0.7208(4) 0.9185(4) 0.0470(11) Uani 0.50 1 d PGU
N5 N 0.5578(7) 0.7184(4) 0.8890(4) 0.0476(12) Uani 0.50 1 d PGU
C8 C 0.6426(6) 0.7330(4) 0.9494(4) 0.0473(12) Uani 0.50 1 d PGU
N6 N 0.5697(6) 0.7500(6) 1.0163(4) 0.0470(11) Uani 1 2 d SGU
C9 C 0.4397(6) 0.7368(5) 0.9971(4) 0.0469(12) Uani 0.50 1 d PGU
O1 O 0.6672(4) 0.4336(2) 0.5847(3) 0.0599(13) Uani 1 1 d .
O2 O 0.7324(4) 0.3419(2) 0.6302(3) 0.0508(11) Uani 1 1 d .
O3 O 1.0081(5) 0.3199(2) 0.6961(3) 0.0580(14) Uani 1 1 d .
O4 O 1.0145(4) 0.4222(2) 0.7196(3) 0.0518(11) Uani 1 1 d .
O5 O 1.2668(4) 0.3755(2) 0.6492(2) 0.0473(10) Uani 1 1 d .
O6 O 1.3580(4) 0.3910(3) 0.5305(3) 0.0638(14) Uani 1 1 d .
O1W O 0.7521(5) 0.2500 0.7706(3) 0.0320(12) Uani 1 2 d S
O2W O 0.5728(16) 0.7500 0.5206(6) 0.142(5) Uani 1 2 d S
O3W O 0.4868(8) 0.2799(4) 0.6367(5) 0.054(2) Uani 0.50 1 d P

loop_
_atom_site_aniso_label
_atom_site_aniso_U_11
_atom_site_aniso_U_22
_atom_site_aniso_U_33
_atom_site_aniso_U_23
_atom_site_aniso_U_13
_atom_site_aniso_U_12
Cd1 0.0248(2) 0.0532(3) 0.0472(3) 0.0063(2) -0.00086(18) -0.00449(18)
Cd2 0.0310(3) 0.0311(3) 0.0279(3) 0.000 0.0012(2) 0.000
C1 0.045(4) 0.044(4) 0.050(4) 0.011(3) 0.003(3) -0.007(3)
C2 0.038(3) 0.066(4) 0.040(3) 0.006(3) 0.003(3) -0.002(3)
C3 0.047(4) 0.041(4) 0.055(4) 0.017(3) -0.003(3) 0.007(3)
C4 0.063(5) 0.050(4) 0.108(7) 0.033(4) 0.041(5) 0.008(4)
C5 0.050(4) 0.046(4) 0.094(6) 0.029(4) 0.026(4) 0.007(3)
C6 0.051(4) 0.054(4) 0.041(3) 0.005(3) -0.009(3) 0.007(3)
C7 0.076(9) 0.049(7) 0.030(6) 0.016(5) -0.023(6) -0.028(7)
C10 0.026(3) 0.045(3) 0.038(3) 0.008(3) -0.002(2) 0.007(3)
C11 0.023(3) 0.039(3) 0.030(3) 0.004(2) 0.005(2) -0.001(2)
C12 0.029(3) 0.056(4) 0.046(4) 0.007(3) 0.002(3) -0.005(3)
C13 0.032(3) 0.056(4) 0.038(3) 0.016(3) 0.002(3) 0.004(3)
C14 0.027(3) 0.037(3) 0.035(3) 0.009(2) 0.000(2) 0.001(2)
C15 0.025(3) 0.086(5) 0.041(3) 0.016(3) 0.000(3) -0.002(3)
C16 0.038(7) 0.050(9) 0.038(7) 0.006(7) 0.004(6) 0.001(7)
C16' 0.047(8) 0.017(6) 0.050(8) 0.003(6) 0.009(6) -0.003(6)
C17 0.043(8) 0.075(12) 0.041(8) 0.006(8) -0.003(6) 0.004(9)
C17' 0.038(7) 0.046(8) 0.033(7) 0.015(6) 0.002(5) 0.000(7)
C18 0.032(7) 0.043(10) 0.028(7) 0.006(7) -0.004(5) 0.006(9)
C18' 0.040(8) 0.030(9) 0.043(9) 0.003(7) -0.007(6) -0.002(8)
N1 0.035(3) 0.049(3) 0.058(3) 0.019(3) 0.006(2) 0.006(2)
N2 0.043(3) 0.043(3) 0.042(3) 0.0006(10) -0.0004(10) 0.0000(10)
N2' 0.055(6) 0.055(6) 0.055(6) 0.000 -0.0001(10) 0.000
N2'' 0.042(9) 0.042(9) 0.042(9) 0.0001(10) -0.0001(10) -0.0002(10)
N3 0.043(4) 0.036(4) 0.041(4) 0.000 -0.006(3) 0.000
N4 0.0501(16) 0.0466(16) 0.0444(15) 0.0000(10) 0.0004(12) -0.0004(10)
N5 0.0497(14) 0.0474(14) 0.0456(14) -0.0001(8) 0.0004(9) -0.0003(8)
C8 0.0503(16) 0.0471(16) 0.0446(15) -0.0001(8) 0.0007(12) -0.0004(8)
N6 0.0503(16) 0.0468(17) 0.0437(16) 0.000 0.0008(13) 0.000
C9 0.0503(16) 0.0466(17) 0.0437(16) 0.0000(9) 0.0005(13) -0.0002(9)
O1 0.033(2) 0.058(3) 0.089(4) 0.031(3) 0.013(2) 0.012(2)
O2 0.046(3) 0.047(3) 0.059(3) 0.022(2) 0.022(2) 0.009(2)
O3 0.062(3) 0.051(3) 0.061(3) 0.035(2) -0.034(2) -0.030(2)
O4 0.055(3) 0.058(3) 0.042(2) -0.010(2) 0.000(2) 0.011(2)
O5 0.032(2) 0.067(3) 0.043(2) 0.012(2) -0.0017(19) -0.007(2)
O6 0.027(2) 0.108(4) 0.056(3) 0.012(3) 0.009(2) -0.003(2)
O1W 0.034(3) 0.026(3) 0.035(3) 0.000 0.010(2) 0.000
O2W 0.235(15) 0.109(8) 0.082(7) 0.000 -0.037(9) 0.000
O3W 0.045(5) 0.057(5) 0.059(5) 0.006(4) 0.001(4) -0.009(4)

loop_
_atom_type_symbol
_atom_type_description
_atom_type_scat_dispersion_real
_atom_type_scat_dispersion_imag
_atom_type_scat_source
C C 0.0033 0.0016 'International Tables Vol C Tables 4.2.6.8 and 6.1.1.4'
H H 0.0000 0.0000 'International Tables Vol C Tables 4.2.6.8 and 6.1.1.4'
N N 0.0061 0.0033 'International Tables Vol C Tables 4.2.6.8 and 6.1.1.4'
O O 0.0106 0.0060 'International Tables Vol C Tables 4.2.6.8 and 6.1.1.4'
Cd Cd -0.8075 1.2024 'International Tables Vol C Tables 4.2.6.8 and 6.1.1.4'

loop_
_geom_angle_atom_site_label_1
_geom_angle_atom_site_label_2
_geom_angle_atom_site_label_3
_geom_angle
_geom_angle_site_symmetry_1
_geom_angle_site_symmetry_3
O4 Cd1 O1 108.64(19) 6_557 .
O4 Cd1 O5 99.34(16) 6_557 1_455
O1 Cd1 O5 146.49(16) . 1_455
O4 Cd1 O6 150.25(16) 6_557 1_455
O1 Cd1 O6 92.24(17) . 1_455
O5 Cd1 O6 55.31(14) 1_455 1_455
O4 Cd1 N1 77.06(17) 6_557 .
O1 Cd1 N1 85.74(17) . .
O5 Cd1 N1 82.87(17) 1_455 .
O6 Cd1 N1 83.84(18) 1_455 .
O4 Cd1 O3W 110.0(2) 6_557 .
O1 Cd1 O3W 108.5(2) . .
O5 Cd1 O3W 77.6(2) 1_455 .
O6 Cd1 O3W 81.7(2) 1_455 .
N1 Cd1 O3W 160.0(2) . .
O4 Cd1 C12 124.24(18) 6_557 1_455
O1 Cd1 C12 118.60(18) . 1_455
O5 Cd1 C12 28.05(16) 1_455 1_455
O6 Cd1 C12 27.76(16) 1_455 1_455
N1 Cd1 C12 78.60(19) . 1_455
O3W Cd1 C12 82.2(2) . 1_455
O3 Cd2 O3 80.3(2) . 8_565
O3 Cd2 O1W 89.06(16) . .
O3 Cd2 O1W 89.06(16) 8_565 .
O3 Cd2 O2 160.55(16) . 8_565
O3 Cd2 O2 82.00(17) 8_565 8_565
O1W Cd2 O2 82.74(12) . 8_565
O3 Cd2 O2 82.00(17) . .
O3 Cd2 O2 160.55(16) 8_565 .
O1W Cd2 O2 82.74(12) . .
O2 Cd2 O2 114.2(2) 8_565 .
O3 Cd2 N6 96.4(18) . 2_664
O3 Cd2 N6 96.4(15) 8_565 2_664
O1W Cd2 N6 172.9(16) . 2_664
O2 Cd2 N6 93.4(19) 8_565 2_664
O2 Cd2 N6 93.4(16) . 2_664
N1 C1 C2 123.0(6) . .
N1 C1 H1 118.5 . .
C2 C1 H1 118.5 . .
C3 C2 C1 119.7(6) . .
C3 C2 H2 120.2 . .
C1 C2 H2 120.2 . .
C2 C3 C4 116.9(6) . .
C2 C3 C6 122.3(6) . .
C4 C3 C6 120.8(6) . .
C5 C4 C3 119.6(6) . .
C5 C4 H4 120.2 . .
C3 C4 H4 120.2 . .
N1 C5 C4 123.4(7) . .
N1 C5 H5 118.3 . .
C4 C5 H5 118.3 . .
N2 C6 N3 112.7(8) . .
N3 C6 N2'' 126.1(15) . .
N2 C6 C3 122.6(8) . .
N3 C6 C3 124.6(6) . .
N2'' C6 C3 108.4(14) . .
C3 C6 N2' 145.0(7) . .
N2'' C7 N4 129.5(18) . .
N2 C7 N4 110.9(11) . .
N4 C7 N2' 102.4(11) . .
O1 C10 O2 120.7(5) . .
O1 C10 C13 117.5(5) . .
O2 C10 C13 121.7(5) . .
O3 C11 O4 123.9(5) . .
O3 C11 C14 120.7(5) . .
O4 C11 C14 115.3(5) . .
O6 C12 O5 121.7(6) . .
O6 C12 C15 119.3(5) . .
O5 C12 C15 119.1(5) . .
O6 C12 Cd1 64.4(3) . 1_655
O5 C12 Cd1 59.0(3) . 1_655
C15 C12 Cd1 165.2(5) . 1_655
C14 C13 C18' 120.5(9) . .
C14 C13 C18 119.4(9) . .
C14 C13 C10 122.5(5) . .
C18' C13 C10 115.7(9) . .
C18 C13 C10 116.2(9) . .
C13 C14 C15 119.0(5) . .
C13 C14 C11 119.5(5) . .
C15 C14 C11 121.3(5) . .
C14 C15 C16 119.4(7) . .
C14 C15 C16' 117.4(7) . .
C14 C15 C12 121.5(5) . .
C16 C15 C12 116.7(7) . .
C16' C15 C12 119.0(7) . .
C16' C16 C17 88(2) . .
C16' C16 C15 76.3(17) . .
C17 C16 C15 119.8(12) . .
C16' C16 C17' 57.0(17) . .
C15 C16 C17' 106.5(11) . .
C16 C16' C17' 95(2) . .
C16 C16' C15 72.9(16) . .
C17' C16' C15 120.6(11) . .
C16 C16' C17 61.9(18) . .
C15 C16' C17 107.4(11) . .
C17' C17 C16 93(2) . .
C17' C17 C18 80.4(18) . .
C16 C17 C18 121.6(14) . .
C17' C17 C16' 63.5(16) . .
C18 C17 C16' 113.4(14) . .
C17' C17 C18' 58.0(16) . .
C16 C17 C18' 115.9(14) . .
C16' C17 C18' 97.9(13) . .
C17 C17' C16' 83.1(17) . .
C17 C17' C18' 90.8(18) . .
C16' C17' C18' 119.3(13) . .
C17 C17' C18 65.9(16) . .
C16' C17' C18 115.8(12) . .
C17 C17' C16 55.4(15) . .
C18' C17' C16 113.7(12) . .
C18 C17' C16 99.3(12) . .
C18' C18 C17 100(4) . .
C18' C18 C13 73(3) . .
C17 C18 C13 118.5(14) . .
C18' C18 C17' 67(3) . .
C13 C18 C17' 109.6(12) . .
C18 C18' C17' 88(3) . .
C18 C18' C13 81(3) . .
C17' C18' C13 119.8(15) . .
C18 C18' C17 57(3) . .
C13 C18' C17 106.7(13) . .
C5 N1 C1 117.3(6) . .
C5 N1 Cd1 121.9(4) . .
C1 N1 Cd1 118.8(4) . .
N2' N2 C6 116(3) . .
N2' N2 C7 94(2) . .
C6 N2 C7 149.5(12) . .
C6 N2 N2 105.5(7) . 8_575
C7 N2 N2 102.7(8) . 8_575
C6 N2 N2'' 109.3(14) . 8_575
C7 N2 N2'' 100.7(15) . 8_575
N2 N2' N2 154(5) . 8_575
N2'' N2' N2'' 154(5) . 8_575
N2 N2' C7 136(3) . 8_575
N2 N2' C7 59.2(18) 8_575 8_575
N2'' N2' C7 132(2) . 8_575
N2'' N2' C7 56.0(18) 8_575 8_575
N2 N2' C7 59.2(18) . .
N2 N2' C7 136(3) 8_575 .
N2'' N2' C7 56.0(18) . .
N2'' N2' C7 132(2) 8_575 .
C7 N2' C7 78.3(14) 8_575 .
N2'' N2' C6 127(2) . 8_575
N2'' N2' C6 53.9(19) 8_575 8_575
C7 N2' C6 100.6(6) 8_575 8_575
C7 N2' C6 163.5(17) . 8_575
N2'' N2' C6 53.9(19) . .
N2'' N2' C6 127(2) 8_575 .
C7 N2' C6 163.5(17) 8_575 .
C7 N2' C6 100.6(6) . .
C6 N2' C6 75.6(10) 8_575 .
N2' N2'' C7 84(2) . .
N2' N2'' C6 89(3) . .
C7 N2'' C6 140(3) . .
C7 N2'' N2 89.1(19) . 8_575
C6 N2'' N2 84.9(17) . 8_575
C6 N3 C6 103.5(7) . 8_575
N4 N4 N5 92.1(3) 8_575 .
N4 N4 C9 75.5(4) 8_575 .
N5 N4 C9 108.0 . .
N4 N4 C7 106.6(6) 8_575 .
N5 N4 C7 124.9(7) . .
C9 N4 C7 126.7(7) . .
N4 N4 C9 55.7(5) 8_575 8_575
N5 N4 C9 106.04(10) . 8_575
C7 N4 C9 127.5(8) . 8_575
N4 N4 N5 46.5(4) 8_575 8_575
N5 N4 N5 45.6(4) . 8_575
C9 N4 N5 92.61(15) . 8_575
C7 N4 N5 128.2(8) . 8_575
C9 N4 N5 78.3(5) 8_575 8_575
N5 N5 N4 87.9 8_575 .
N5 N5 C8 76.8 8_575 .
N4 N5 C8 108.0 . .
N5 N5 C8 52.1(6) 8_575 8_575
N4 N5 C8 103.59(13) . 8_575
N5 N5 N4 46.5(4) 8_575 8_575
C8 N5 N4 94.2(4) . 8_575
C8 N5 N4 76.4(4) 8_575 8_575
C8 C8 N5 103.2 8_575 .
C8 C8 N6 75.0 8_575 .
N5 C8 N6 108.9 . .
C8 C8 N5 52.1(5) 8_575 8_575
N5 C8 N5 51.0(5) . 8_575
N6 C8 N5 93.19(17) . 8_575
C9 N6 C8 105.3(4) 8_575 8_575
C9 N6 C8 111.64(10) . 8_575
C9 N6 C8 111.64(18) 8_575 .
C9 N6 C8 105.3 . .
C9 N6 Cd2 122.4(4) 8_575 2_665
C9 N6 Cd2 122.4(4) . 2_665
C8 N6 Cd2 125.8(5) 8_575 2_665
C8 N6 Cd2 125.8(4) . 2_665
C9 C9 N4 104.5 8_575 .
C9 C9 N6 78.3 8_575 .
N4 C9 N6 109.2 . .
C9 C9 N4 55.7(6) 8_575 8_575
N4 C9 N4 48.8(6) . 8_575
N6 C9 N4 97.0(4) . 8_575
C10 O1 Cd1 105.4(4) . .
C10 O2 Cd2 132.4(4) . .
C11 O3 Cd2 121.8(4) . .
C11 O4 Cd1 113.8(4) . 6_657
C12 O5 Cd1 93.0(3) . 1_655
C12 O6 Cd1 87.8(4) . 1_655
O3W O3W Cd1 174.1(2) 8_565 .

loop_
_geom_bond_atom_site_label_1
_geom_bond_atom_site_label_2
_geom_bond_distance
_geom_bond_site_symmetry_2
Cd1 O4 2.217(4) 6_557
Cd1 O1 2.218(4) .
Cd1 O5 2.306(4) 1_455
Cd1 O6 2.426(5) 1_455
Cd1 N1 2.449(5) .
Cd1 O3W 2.471(9) .
Cd1 C12 2.687(6) 1_455
Cd2 O3 2.283(4) .
Cd2 O3 2.283(4) 8_565
Cd2 O1W 2.290(5) .
Cd2 O2 2.305(4) 8_565
Cd2 O2 2.305(4) .
C1 N1 1.337(8) .
C1 C2 1.382(9) .
C1 H1 0.9300 .
C2 C3 1.378(9) .
C2 H2 0.9300 .
C3 C4 1.394(10) .
C3 C6 1.456(9) .
C4 C5 1.373(11) .
C4 H4 0.9300 .
C5 N1 1.325(8) .
C5 H5 0.9300 .
C6 N2 1.275(12) .
C6 N3 1.348(8) .
C6 N2'' 1.40(3) .
C6 N2' 1.727(19) .
C7 N2'' 1.36(3) .
C7 N2 1.404(16) .
C7 N4 1.448(14) .
C7 N2' 1.63(2) .
C10 O1 1.243(7) .
C10 O2 1.260(7) .
C10 C13 1.490(8) .
C11 O3 1.239(7) .
C11 O4 1.245(7) .
C11 C14 1.504(7) .
C12 O6 1.252(7) .
C12 O5 1.265(7) .
C12 C15 1.488(8) .
C12 Cd1 2.687(6) 1_655
C13 C14 1.394(8) .
C13 C18' 1.40(2) .
C13 C18 1.448(18) .
C14 C15 1.401(8) .
C15 C16 1.425(15) .
C15 C16' 1.448(15) .
C16 C16' 0.763(14) .
C16 C17 1.35(2) .
C16 C17' 1.64(2) .
C16' C17' 1.38(2) .
C16' C17 1.53(2) .
C17 C17' 0.849(17) .
C17 C18 1.40(2) .
C17 C18' 1.64(2) .
C17' C18' 1.39(2) .
C17' C18 1.51(2) .
C18 C18' 0.639(15) .
N2 N2' 0.737(12) .
N2 N2 1.44(3) 8_575
N2 N2'' 1.78(3) 8_575
N2' N2 0.737(12) 8_575
N2' N2'' 1.05(3) .
N2' N2'' 1.05(3) 8_575
N2' C7 1.63(2) 8_575
N2' C6 1.727(19) 8_575
N2'' N2 1.78(3) 8_575
N3 C6 1.348(8) 8_575
N4 N4 1.232(16) 8_575
N4 N5 1.351(5) .
N4 C9 1.351(5) .
N4 C9 1.584(11) 8_575
N4 N5 1.861(11) 8_575
N5 N5 1.330(16) 8_575
N5 C8 1.351(5) .
N5 C8 1.666(12) 8_575
N5 N4 1.861(11) 8_575
C8 C8 0.71(2) 8_575
C8 N6 1.379(5) .
C8 N5 1.666(10) 8_575
N6 C9 1.370(5) 8_575
N6 C9 1.370(5) .
N6 C8 1.379(6) 8_575
N6 Cd2 2.306(6) 2_665
C9 C9 0.56(2) 8_575
C9 N4 1.584(10) 8_575
O4 Cd1 2.217(4) 6_657
O5 Cd1 2.306(4) 1_655
O6 Cd1 2.426(5) 1_655
O3W O3W 1.259(18) 8_565

loop_
_geom_torsion_atom_site_label_1
_geom_torsion_atom_site_label_2
_geom_torsion_atom_site_label_3
_geom_torsion_atom_site_label_4
_geom_torsion
_geom_torsion_site_symmetry_1
_geom_torsion_site_symmetry_4
N1 C1 C2 C3 -1.3(10) . .
C1 C2 C3 C4 3.8(10) . .
C1 C2 C3 C6 -176.0(6) . .
C2 C3 C4 C5 -3.4(12) . .
C6 C3 C4 C5 176.5(7) . .
C3 C4 C5 N1 0.3(14) . .
C2 C3 C6 N2 30.9(11) . .
C4 C3 C6 N2 -149.0(9) . .
C2 C3 C6 N3 -153.2(7) . .
C4 C3 C6 N3 26.9(11) . .
C2 C3 C6 N2'' 16.1(16) . .
C4 C3 C6 N2'' -163.8(16) . .
C2 C3 C6 N2' 26.4(19) . .
C4 C3 C6 N2' -153.5(16) . .
O1 C10 C13 C14 135.3(6) . .
O2 C10 C13 C14 -47.0(9) . .
O1 C10 C13 C18' -31.8(11) . .
O2 C10 C13 C18' 145.9(9) . .
O1 C10 C13 C18 -60.6(11) . .
O2 C10 C13 C18 117.1(9) . .
C18' C13 C14 C15 -16.9(12) . .
C18 C13 C14 C15 13.0(12) . .
C10 C13 C14 C15 176.7(6) . .
C18' C13 C14 C11 159.0(9) . .
C18 C13 C14 C11 -171.1(9) . .
C10 C13 C14 C11 -7.5(9) . .
O3 C11 C14 C13 90.8(7) . .
O4 C11 C14 C13 -85.8(7) . .
O3 C11 C14 C15 -93.4(7) . .
O4 C11 C14 C15 90.0(7) . .
C13 C14 C15 C16 -16.9(12) . .
C11 C14 C15 C16 167.3(9) . .
C13 C14 C15 C16' 18.2(11) . .
C11 C14 C15 C16' -157.6(8) . .
C13 C14 C15 C12 -178.9(6) . .
C11 C14 C15 C12 5.3(10) . .
O6 C12 C15 C14 174.5(7) . .
O5 C12 C15 C14 -6.6(10) . .
Cd1 C12 C15 C14 -84.8(18) 1_655 .
O6 C12 C15 C16 12.1(12) . .
O5 C12 C15 C16 -169.1(9) . .
Cd1 C12 C15 C16 112.8(18) 1_655 .
O6 C12 C15 C16' -22.7(12) . .
O5 C12 C15 C16' 156.1(9) . .
Cd1 C12 C15 C16' 78.0(19) 1_655 .
C14 C15 C16 C16' 94.9(18) . .
C12 C15 C16 C16' -102.3(17) . .
C14 C15 C16 C17 15(2) . .
C16' C15 C16 C17 -80(2) . .
C12 C15 C16 C17 177.8(14) . .
C14 C15 C16 C17' 45.9(14) . .
C16' C15 C16 C17' -49.0(16) . .
C12 C15 C16 C17' -151.3(9) . .
C17 C16 C16' C17' 0.9(14) . .
C15 C16 C16' C17' -120.4(10) . .
C17 C16 C16' C15 121.3(10) . .
C17' C16 C16' C15 120.4(10) . .
C15 C16 C16' C17 -121.3(10) . .
C17' C16 C16' C17 -0.9(14) . .
C14 C15 C16' C16 -102.2(17) . .
C12 C15 C16' C16 94.4(18) . .
C14 C15 C16' C17' -16.2(18) . .
C16 C15 C16' C17' 86(2) . .
C12 C15 C16' C17' -179.6(12) . .
C14 C15 C16' C17 -50.1(14) . .
C16 C15 C16' C17 52.2(16) . .
C12 C15 C16' C17 146.5(10) . .
C16' C16 C17 C17' -1(2) . .
C15 C16 C17 C17' 72(2) . .
C16' C16 C17 C18 -82(3) . .
C15 C16 C17 C18 -9(3) . .
C17' C16 C17 C18 -81(2) . .
C15 C16 C17 C16' 73.1(19) . .
C17' C16 C17 C16' 1(2) . .
C16' C16 C17 C18' -57(2) . .
C15 C16 C17 C18' 16(3) . .
C17' C16 C17 C18' -55.9(17) . .
C16 C16' C17 C17' 178(3) . .
C15 C16' C17 C17' 119.5(18) . .
C17' C16' C17 C16 -178(3) . .
C15 C16' C17 C16 -58.8(15) . .
C16 C16' C17 C18 113(2) . .
C17' C16' C17 C18 -65.2(18) . .
C15 C16' C17 C18 54.3(19) . .
C16 C16' C17 C18' 130(2) . .
C17' C16' C17 C18' -48.2(15) . .
C15 C16' C17 C18' 71.3(14) . .
C16 C17 C17' C16' 0.8(13) . .
C18 C17 C17' C16' 122.3(11) . .
C18' C17 C17' C16' 119.5(13) . .
C16 C17 C17' C18' -118.6(13) . .
C18 C17 C17' C18' 2.9(15) . .
C16' C17 C17' C18' -119.5(13) . .
C16 C17 C17' C18 -121.5(13) . .
C16' C17 C17' C18 -122.3(11) . .
C18' C17 C17' C18 -2.9(15) . .
C18 C17 C17' C16 121.5(13) . .
C16' C17 C17' C16 -0.8(13) . .
C18' C17 C17' C16 118.6(13) . .
C16 C16' C17' C17 -1(2) . .
C15 C16' C17' C17 -75(2) . .
C16 C16' C17' C18' 86(2) . .
C15 C16' C17' C18' 12(2) . .
C17 C16' C17' C18' 87(2) . .
C16 C16' C17' C18 58(2) . .
C15 C16' C17' C18 -16(2) . .
C17 C16' C17' C18 59.0(16) . .
C15 C16' C17' C16 -73.2(17) . .
C17 C16' C17' C16 1(2) . .
C16' C16 C17' C17 178(3) . .
C15 C16 C17' C17 -121(2) . .
C17 C16 C17' C16' -178(3) . .
C15 C16 C17' C16' 60.9(17) . .
C16' C16 C17' C18' -108(2) . .
C17 C16 C17' C18' 73.4(19) . .
C15 C16 C17' C18' -47.4(18) . .
C16' C16 C17' C18 -130(2) . .
C17 C16 C17' C18 52.1(17) . .
C15 C16 C17' C18 -68.8(14) . .
C17' C17 C18 C18' -6(3) . .
C16 C17 C18 C18' 82(4) . .
C16' C17 C18 C18' 49(4) . .
C17' C17 C18 C13 -83(2) . .
C16 C17 C18 C13 5(3) . .
C16' C17 C18 C13 -27(2) . .
C18' C17 C18 C13 -77(3) . .
C16 C17 C18 C17' 88(2) . .
C16' C17 C18 C17' 55.5(16) . .
C18' C17 C18 C17' 6(3) . .
C14 C13 C18 C18' -100(3) . .
C10 C13 C18 C18' 95(3) . .
C14 C13 C18 C17 -7(2) . .
C18' C13 C18 C17 93(4) . .
C10 C13 C18 C17 -171.7(13) . .
C14 C13 C18 C17' -42.8(15) . .
C18' C13 C18 C17' 57(3) . .
C10 C13 C18 C17' 152.5(10) . .
C17 C17' C18 C18' 173(4) . .
C16' C17' C18 C18' 105(3) . .
C16 C17' C18 C18' 128(3) . .
C16' C17' C18 C17 -68.7(18) . .
C18' C17' C18 C17 -173(4) . .
C16 C17' C18 C17 -45.3(15) . .
C17 C17' C18 C13 112.2(19) . .
C16' C17' C18 C13 43.5(19) . .
C18' C17' C18 C13 -61(3) . .
C16 C17' C18 C13 66.8(14) . .
C17 C18 C18' C17' 4(2) . .
C13 C18 C18' C17' 120.6(11) . .
C17 C18 C18' C13 -116.8(14) . .
C17' C18 C18' C13 -120.6(11) . .
C13 C18 C18' C17 116.8(14) . .
C17' C18 C18' C17 -4(2) . .
C17 C17' C18' C18 -6(3) . .
C16' C17' C18' C18 -89(3) . .
C16 C17' C18' C18 -58(3) . .
C17 C17' C18' C13 72(2) . .
C16' C17' C18' C13 -10(2) . .
C18 C17' C18' C13 78(3) . .
C16 C17' C18' C13 20(2) . .
C16' C17' C18' C17 -82.5(19) . .
C18 C17' C18' C17 6(3) . .
C16 C17' C18' C17 -52.1(15) . .
C14 C13 C18' C18 95(3) . .
C10 C13 C18' C18 -98(3) . .
C14 C13 C18' C17' 12.7(18) . .
C18 C13 C18' C17' -82(3) . .
C10 C13 C18' C17' -179.9(12) . .
C14 C13 C18' C17 43.7(14) . .
C18 C13 C18' C17 -51(3) . .
C10 C13 C18' C17 -149.0(10) . .
C17' C17 C18' C18 173(4) . .
C16 C17 C18' C18 -110(4) . .
C16' C17 C18' C18 -136(3) . .
C16 C17 C18' C17' 77(2) . .
C18 C17 C18' C17' -173(4) . .
C16' C17 C18' C17' 51.9(16) . .
C17' C17 C18' C13 -120(2) . .
C16 C17 C18' C13 -43(2) . .
C18 C17 C18' C13 67(3) . .
C16' C17 C18' C13 -68.6(15) . .
C4 C5 N1 C1 2.3(11) . .
C4 C5 N1 Cd1 -161.2(7) . .
C2 C1 N1 C5 -1.8(10) . .
C2 C1 N1 Cd1 162.2(5) . .
O4 Cd1 N1 C5 111.8(6) 6_557 .
O1 Cd1 N1 C5 1.6(6) . .
O5 Cd1 N1 C5 -146.9(6) 1_455 .
O6 Cd1 N1 C5 -91.2(6) 1_455 .
O3W Cd1 N1 C5 -135.0(8) . .
C12 Cd1 N1 C5 -118.8(6) 1_455 .
O4 Cd1 N1 C1 -51.5(5) 6_557 .
O1 Cd1 N1 C1 -161.8(5) . .
O5 Cd1 N1 C1 49.8(5) 1_455 .
O6 Cd1 N1 C1 105.5(5) 1_455 .
O3W Cd1 N1 C1 61.7(9) . .
C12 Cd1 N1 C1 77.9(5) 1_455 .
N3 C6 N2 N2' 10(3) . .
N2'' C6 N2 N2' -127(6) . .
C3 C6 N2 N2' -173(3) . .
N3 C6 N2 C7 -155(2) . .
N2'' C6 N2 C7 68(5) . .
C3 C6 N2 C7 22(3) . .
N2' C6 N2 C7 -165(5) . .
N3 C6 N2 N2 2.3(7) . 8_575
N2'' C6 N2 N2 -135(5) . 8_575
C3 C6 N2 N2 178.6(6) . 8_575
N2' C6 N2 N2 -8(3) . 8_575
N3 C6 N2 N2'' 13.6(16) . 8_575
N2'' C6 N2 N2'' -123(6) . 8_575
C3 C6 N2 N2'' -170.0(12) . 8_575
N2' C6 N2 N2'' 3(3) . 8_575
N2'' C7 N2 N2' 120(6) . .
N4 C7 N2 N2' -76(3) . .
N2'' C7 N2 C6 -74(5) . .
N4 C7 N2 C6 91(2) . .
N2' C7 N2 C6 167(4) . .
N2'' C7 N2 N2 129(5) . 8_575
N4 C7 N2 N2 -66.4(10) . 8_575
N2' C7 N2 N2 9(2) . 8_575
N2'' C7 N2 N2'' 118(6) . 8_575
N4 C7 N2 N2'' -78.0(16) . 8_575
N2' C7 N2 N2'' -2(2) . 8_575
C6 N2 N2' N2 -38(11) . 8_575
C7 N2 N2' N2 134(10) . 8_575
N2'' N2 N2' N2 -64(19) 8_575 8_575
C6 N2 N2' N2'' 113(7) . .
C7 N2 N2' N2'' -75(6) . .
N2 N2 N2' N2'' 151(9) 8_575 .
N2'' N2 N2' N2'' 87(22) 8_575 .
C6 N2 N2' N2'' 25(22) . 8_575
C7 N2 N2' N2'' -162(20) . 8_575
N2 N2 N2' N2'' 64(19) 8_575 8_575
C6 N2 N2' C7 -156(3) . 8_575
C7 N2 N2' C7 17(4) . 8_575
N2 N2 N2' C7 -117(12) 8_575 8_575
C6 N2 N2' C7 -173(2) . .
N2 N2 N2' C7 -134(10) 8_575 .
N2'' N2 N2' C7 162(20) 8_575 .
C6 N2 N2' C6 -11(4) . 8_575
C7 N2 N2' C6 161.7(18) . 8_575
N2 N2 N2' C6 28(8) 8_575 8_575
N2'' N2 N2' C6 -36(19) 8_575 8_575
C7 N2 N2' C6 173(2) . .
N2 N2 N2' C6 38(11) 8_575 .
N2'' N2 N2' C6 -25(22) 8_575 .
N2'' C7 N2' N2 -27(3) . .
N4 C7 N2' N2 112(3) . .
N2'' C7 N2' N2 180(6) . 8_575
N2 C7 N2' N2 -154(7) . 8_575
N4 C7 N2' N2 -42(5) . 8_575
N2 C7 N2' N2'' 27(3) . .
N4 C7 N2' N2'' 139(3) . .
N2'' C7 N2' N2'' 148(6) . 8_575
N2 C7 N2' N2'' 175(6) . 8_575
N4 C7 N2' N2'' -73(4) . 8_575
N2'' C7 N2' C7 165(3) . 8_575
N2 C7 N2' C7 -168(3) . 8_575
N4 C7 N2' C7 -56.2(14) . 8_575
N2'' C7 N2' C6 -107(5) . 8_575
N2 C7 N2' C6 -80(4) . 8_575
N4 C7 N2' C6 32(4) . 8_575
N2'' C7 N2' C6 -32(2) . .
N2 C7 N2' C6 -5.1(16) . .
N4 C7 N2' C6 106.9(12) . .
N3 C6 N2' N2 -170(3) . .
N2'' C6 N2' N2 26(3) . .
C3 C6 N2' N2 10(4) . .
N2 C6 N2' N2 163(6) . 8_575
N3 C6 N2' N2 -8(3) . 8_575
N2'' C6 N2' N2 -171(5) . 8_575
C3 C6 N2' N2 173(2) . 8_575
N2 C6 N2' N2'' -26(3) . .
N3 C6 N2' N2'' 164(2) . .
C3 C6 N2' N2'' -16(3) . .
N2 C6 N2' N2'' -174(6) . 8_575
N3 C6 N2' N2'' 16(3) . 8_575
N2'' C6 N2' N2'' -147(6) . 8_575
C3 C6 N2' N2'' -164(3) . 8_575
N2 C6 N2' C7 91(5) . 8_575
N3 C6 N2' C7 -79(4) . 8_575
N2'' C6 N2' C7 117(5) . 8_575
C3 C6 N2' C7 101(4) . 8_575
N2 C6 N2' C7 7(2) . .
N3 C6 N2' C7 -163.8(11) . .
N2'' C6 N2' C7 33(2) . .
C3 C6 N2' C7 17(2) . .
N2 C6 N2' C6 170(3) . 8_575
N3 C6 N2' C6 -0.3(8) . 8_575
N2'' C6 N2' C6 -164(3) . 8_575
C3 C6 N2' C6 -180.0(9) . 8_575
N2 N2' N2'' C7 91(6) . .
N2'' N2' N2'' C7 -118(9) 8_575 .
C7 N2' N2'' C7 -20(4) 8_575 .
C6 N2' N2'' C7 160(2) 8_575 .
C6 N2' N2'' C7 140(2) . .
N2 N2' N2'' C6 -49(6) . .
N2 N2' N2'' C6 41(21) 8_575 .
N2'' N2' N2'' C6 102(9) 8_575 .
C7 N2' N2'' C6 -160(3) 8_575 .
C7 N2' N2'' C6 -140(2) . .
C6 N2' N2'' C6 20(3) 8_575 .
N2 N2' N2'' N2 -90(22) . 8_575
N2'' N2' N2'' N2 62(18) 8_575 8_575
C6 N2' N2'' N2 -21(18) 8_575 8_575
C6 N2' N2'' N2 -41(21) . 8_575
N2 C7 N2'' N2' -38(4) . .
N4 C7 N2'' N2' -57(3) . .
N2 C7 N2'' C6 43(4) . .
N4 C7 N2'' C6 24(5) . .
N2' C7 N2'' C6 81(4) . .
N2 C7 N2'' N2 -38(4) . 8_575
N4 C7 N2'' N2 -57(2) . 8_575
N2' C7 N2'' N2 -0.1(17) . 8_575
N2 C6 N2'' N2' 31(4) . .
N3 C6 N2'' N2' -21(3) . .
C3 C6 N2'' N2' 170.3(19) . .
N2 C6 N2'' C7 -49(4) . .
N3 C6 N2'' C7 -100(4) . .
C3 C6 N2'' C7 91(4) . .
N2' C6 N2'' C7 -79(4) . .
N2 C6 N2'' N2 34(4) . 8_575
N3 C6 N2'' N2 -17(2) . 8_575
C3 C6 N2'' N2 173.6(8) . 8_575
N2' C6 N2'' N2 3.2(17) . 8_575
N2 C6 N3 C6 -3.6(11) . 8_575
N2'' C6 N3 C6 13(2) . 8_575
C3 C6 N3 C6 -179.8(4) . 8_575
N2' C6 N3 C6 0.4(11) . 8_575
N2'' C7 N4 N4 76(2) . 8_575
N2 C7 N4 N4 68.9(11) . 8_575
N2' C7 N4 N4 42.3(11) . 8_575
N2'' C7 N4 N5 -29(2) . .
N2 C7 N4 N5 -35.8(14) . .
N2' C7 N4 N5 -62.4(13) . .
N2'' C7 N4 C9 160(2) . .
N2 C7 N4 C9 152.9(10) . .
N2' C7 N4 C9 126.3(10) . .
N2'' C7 N4 C9 135(2) . 8_575
N2 C7 N4 C9 128.0(11) . 8_575
N2' C7 N4 C9 101.4(12) . 8_575
N2'' C7 N4 N5 28(3) . 8_575
N2 C7 N4 N5 21.7(16) . 8_575
N2' C7 N4 N5 -4.9(15) . 8_575
N4 N4 N5 N5 0.0(4) 8_575 8_575
C9 N4 N5 N5 -75.4 . 8_575
C7 N4 N5 N5 111.9(10) . 8_575
C9 N4 N5 N5 -54.8(7) 8_575 8_575
N4 N4 N5 C8 75.4(4) 8_575 .
C9 N4 N5 C8 0.0 . .
C7 N4 N5 C8 -172.6(10) . .
C9 N4 N5 C8 20.7(7) 8_575 .
N5 N4 N5 C8 75.4 8_575 .
N4 N4 N5 C8 50.2(5) 8_575 8_575
C9 N4 N5 C8 -25.3(6) . 8_575
C7 N4 N5 C8 162.1(9) . 8_575
C9 N4 N5 C8 -4.6(7) 8_575 8_575
N5 N4 N5 C8 50.2(6) 8_575 8_575
C9 N4 N5 N4 -75.4(4) . 8_575
C7 N4 N5 N4 111.9(8) . 8_575
C9 N4 N5 N4 -54.8(5) 8_575 8_575
N5 N4 N5 N4 0.0(4) 8_575 8_575
N5 N5 C8 C8 0.0 8_575 8_575
N4 N5 C8 C8 -83.4 . 8_575
N4 N5 C8 C8 -43.4(4) 8_575 8_575
N5 N5 C8 N6 78.4 8_575 .
N4 N5 C8 N6 -5.0 . .
C8 N5 C8 N6 78.4 8_575 .
N4 N5 C8 N6 34.9(4) 8_575 .
N4 N5 C8 N5 -83.4 . 8_575
C8 N5 C8 N5 0.0 8_575 8_575
N4 N5 C8 N5 -43.4(4) 8_575 8_575
C8 C8 N6 C9 83.1(9) 8_575 8_575
N5 C8 N6 C9 -15.9(9) . 8_575
N5 C8 N6 C9 33.8(10) 8_575 8_575
C8 C8 N6 C9 106.9 8_575 .
N5 C8 N6 C9 7.9 . .
N5 C8 N6 C9 57.6(4) 8_575 .
N5 C8 N6 C8 -99.0 . 8_575
N5 C8 N6 C8 -49.4(4) 8_575 8_575
C8 C8 N6 Cd2 -101.2(9) 8_575 2_665
N5 C8 N6 Cd2 159.8(9) . 2_665
N5 C8 N6 Cd2 -150.5(9) 8_575 2_665
N4 N4 C9 C9 0.0(3) 8_575 8_575
N5 N4 C9 C9 87.5 . 8_575
C7 N4 C9 C9 -100.1(11) . 8_575
N5 N4 C9 C9 43.7(4) 8_575 8_575
N4 N4 C9 N6 -82.4(3) 8_575 .
N5 N4 C9 N6 5.0 . .
C7 N4 C9 N6 177.5(10) . .
C9 N4 C9 N6 -82.4 8_575 .
N5 N4 C9 N6 -38.7(3) 8_575 .
N5 N4 C9 N4 87.5(3) . 8_575
C7 N4 C9 N4 -100.1(9) . 8_575
C9 N4 C9 N4 0.0(3) 8_575 8_575
N5 N4 C9 N4 43.7(4) 8_575 8_575
C8 N6 C9 C9 -78.3(9) 8_575 8_575
C8 N6 C9 C9 -109.3 . 8_575
Cd2 N6 C9 C9 97.6(9) 2_665 8_575
C9 N6 C9 N4 101.4 8_575 .
C8 N6 C9 N4 23.1(9) 8_575 .
C8 N6 C9 N4 -7.9 . .
Cd2 N6 C9 N4 -161.0(9) 2_665 .
C9 N6 C9 N4 52.7(5) 8_575 8_575
C8 N6 C9 N4 -25.6(11) 8_575 8_575
C8 N6 C9 N4 -56.6(5) . 8_575
Cd2 N6 C9 N4 150.3(7) 2_665 8_575
O2 C10 O1 Cd1 -0.2(7) . .
C13 C10 O1 Cd1 177.6(4) . .
O4 Cd1 O1 C10 85.7(4) 6_557 .
O5 Cd1 O1 C10 -129.2(4) 1_455 .
O6 Cd1 O1 C10 -115.8(4) 1_455 .
N1 Cd1 O1 C10 160.5(4) . .
O3W Cd1 O1 C10 -33.8(5) . .
C12 Cd1 O1 C10 -124.9(4) 1_455 .
O1 C10 O2 Cd2 173.1(4) . .
C13 C10 O2 Cd2 -4.6(9) . .
O3 Cd2 O2 C10 58.4(6) . .
O3 Cd2 O2 C10 82.7(8) 8_565 .
O1W Cd2 O2 C10 148.5(6) . .
O2 Cd2 O2 C10 -132.9(5) 8_565 .
N6 Cd2 O2 C10 -37.6(18) 2_664 .
O4 C11 O3 Cd2 129.1(5) . .
C14 C11 O3 Cd2 -47.3(7) . .
O3 Cd2 O3 C11 160.3(4) 8_565 .
O1W Cd2 O3 C11 -110.5(5) . .
O2 Cd2 O3 C11 -175.3(4) 8_565 .
O2 Cd2 O3 C11 -27.7(5) . .
N6 Cd2 O3 C11 64.9(17) 2_664 .
O3 C11 O4 Cd1 -5.1(7) . 6_657
C14 C11 O4 Cd1 171.4(3) . 6_657
O6 C12 O5 Cd1 15.7(7) . 1_655
C15 C12 O5 Cd1 -163.1(6) . 1_655
O5 C12 O6 Cd1 -14.9(7) . 1_655
C15 C12 O6 Cd1 163.9(6) . 1_655
